data_7106548
loop_
_publ_author_name
'Jean-Baptiste Arlin'
'Louise S. Price'
'Sarah L. Price'
'Alastair J. Florence'

_publ_section_title
;
 A strategy for producing predicted polymorphs: catemeric carbamazepine
 form V
;
_journal_name_full Chem.Commun.
_journal_page_first 7074
_journal_paper_doi 10.1039/c1cc11634g
_journal_volume 47
_journal_year 2011
_chemical_formula_moiety 'C15 H12 N2 O'
_chemical_formula_sum 'C15 H12 N2 O'
_chemical_formula_weight 236.27
_chemical_name_common 5H-Dibenz(b,f)azepine-5-carboxamide
_chemical_name_systematic
;
5H-Dibenz(b,f)azepine-5-carboxamide
;
_space_group_IT_number 61
_symmetry_cell_setting orthorhombic
_symmetry_space_group_name_Hall '-P 2ac 2ab'
_symmetry_space_group_name_H-M 'P b c a'
_atom_sites_solution_hydrogens geom
_atom_sites_solution_primary direct
_atom_sites_solution_secondary difmap
_audit_creation_method SHELXL-97
_cell_angle_alpha 90.00
_cell_angle_beta 90.00
_cell_angle_gamma 90.00
_cell_formula_units_Z 8
_cell_length_a 9.1245(5)
_cell_length_b 10.4518(5)
_cell_length_c 24.8224(11)
_cell_measurement_reflns_used 1257
_cell_measurement_temperature 123(2)
_cell_measurement_theta_max 72.8819
_cell_measurement_theta_min 3.5583
_cell_volume 2367.2(2)
_computing_cell_refinement
;
CrysAlisPro, Oxford Diffraction Ltd.,
Version 1.171.33.55 (release 05-01-2010 CrysAlis171 .NET)
(compiled Jan 5 2010,16:28:46)
;
_computing_data_collection
;
CrysAlisPro, Oxford Diffraction Ltd.,
Version 1.171.33.55 (release 05-01-2010 CrysAlis171 .NET)
(compiled Jan 5 2010,16:28:46)
;
_computing_data_reduction
;
CrysAlisPro, Oxford Diffraction Ltd.,
Version 1.171.33.55 (release 05-01-2010 CrysAlis171 .NET)
(compiled Jan 5 2010,16:28:46)
;
_computing_molecular_graphics 'Ortep-3 for Windows (Farrugia, 1997)'
_computing_publication_material 'WinGX publication routines (Farrugia, 1999)'
_computing_structure_refinement 'SHELXL-97 (Sheldrick, 2008)'
_computing_structure_solution 'SHELXS-97 (Sheldrick, 2008)'
_diffrn_ambient_temperature 123(2)
_diffrn_detector_area_resol_mean 16.0268
_diffrn_measured_fraction_theta_full 0.993
_diffrn_measured_fraction_theta_max 0.993
_diffrn_measurement_device_type 'Xcalibur, Sapphire3, Gemini'
_diffrn_measurement_method '\w scans'
_diffrn_radiation_monochromator graphite
_diffrn_radiation_source 'Enhance (Cu) X-ray Source'
_diffrn_radiation_type CuK\a
_diffrn_radiation_wavelength 1.54180
_diffrn_reflns_av_R_equivalents 0.0624
_diffrn_reflns_av_sigmaI/netI 0.0825
_diffrn_reflns_limit_h_max 10
_diffrn_reflns_limit_h_min -6
_diffrn_reflns_limit_k_max 12
_diffrn_reflns_limit_k_min -12
_diffrn_reflns_limit_l_max 28
_diffrn_reflns_limit_l_min -29
_diffrn_reflns_number 5416
_diffrn_reflns_theta_full 67.96
_diffrn_reflns_theta_max 67.96
_diffrn_reflns_theta_min 3.56
_exptl_absorpt_coefficient_mu 0.678
_exptl_absorpt_correction_T_max 1.00000
_exptl_absorpt_correction_T_min 0.7224
_exptl_absorpt_correction_type multi-scan
_exptl_absorpt_process_details
;
CrysAlisPro, Oxford Diffraction Ltd.,
Version 1.171.33.55 (release 05-01-2010 CrysAlis171 .NET)
(compiled Jan 5 2010,16:28:46)
Empirical absorption correction using spherical harmonics,
implemented in SCALE3 ABSPACK scaling algorithm.
;
_exptl_crystal_colour colourless
_exptl_crystal_density_diffrn 1.326
_exptl_crystal_density_method 'not measured'
_exptl_crystal_description block
_exptl_crystal_F_000 992
_exptl_crystal_preparation sublimation
_exptl_crystal_size_max 0.12
_exptl_crystal_size_mid 0.08
_exptl_crystal_size_min 0.04
_refine_diff_density_max 0.183
_refine_diff_density_min -0.289
_refine_diff_density_rms 0.047
_refine_ls_extinction_method none
_refine_ls_goodness_of_fit_ref 0.824
_refine_ls_hydrogen_treatment mixed
_refine_ls_matrix_type full
_refine_ls_number_parameters 171
_refine_ls_number_reflns 2140
_refine_ls_number_restraints 0
_refine_ls_restrained_S_all 0.824
_refine_ls_R_factor_all 0.0872
_refine_ls_R_factor_gt 0.0450
_refine_ls_shift/su_max 0.000
_refine_ls_shift/su_mean 0.000
_refine_ls_structure_factor_coef Fsqd
_refine_ls_weighting_details 'calc w=1/[\s^2^(Fo^2^)+(0.0520P)^2^+0.0000P] where P=(Fo^2^+2Fc^2^)/3'
_refine_ls_weighting_scheme calc
_refine_ls_wR_factor_gt 0.0924
_refine_ls_wR_factor_ref 0.1018
_reflns_number_gt 1219
_reflns_number_total 2140
_reflns_threshold_expression >2sigma(I)
_cod_data_source_file c1cc11634g.txt
_cod_data_source_block CBZ_form_V
_cod_original_sg_symbol_H-M Pbca
_cod_database_code 7106548

loop_
_symmetry_equiv_pos_as_xyz
'x, y, z'
'-x+1/2, -y, z+1/2'
'x+1/2, -y+1/2, -z'
'-x, y+1/2, -z+1/2'
'-x, -y, -z'
'x-1/2, y, -z-1/2'
'-x-1/2, y-1/2, z'
'x, -y-1/2, z-1/2'

loop_
_atom_site_label
_atom_site_type_symbol
_atom_site_fract_x
_atom_site_fract_y
_atom_site_fract_z
_atom_site_U_iso_or_equiv
_atom_site_adp_type
_atom_site_occupancy
_atom_site_symmetry_multiplicity
_atom_site_calc_flag
_atom_site_refinement_flags
_atom_site_disorder_assembly
_atom_site_disorder_group
O1 O 0.35242(16) 0.18634(17) 0.53830(6) 0.0345(4) Uani 1 1 d . . .
N2 N 0.55040(19) 0.11287(19) 0.58456(6) 0.0256(4) Uani 1 1 d . . .
N1 N 0.5786(2) 0.2216(2) 0.50407(8) 0.0316(5) Uani 1 1 d . . .
C2 C 0.4582(2) 0.0653(2) 0.62702(8) 0.0283(5) Uani 1 1 d . . .
C7 C 0.4590(2) 0.1288(2) 0.67691(8) 0.0332(6) Uani 1 1 d . . .
C14 C 0.7918(2) 0.0233(2) 0.56398(9) 0.0302(5) Uani 1 1 d . . .
H14 H 0.7479 -0.0334 0.5388 0.036 Uiso 1 1 calc R . .
C3 C 0.3720(2) -0.0401(2) 0.61787(10) 0.0340(6) Uani 1 1 d . . .
H3 H 0.3762 -0.0821 0.5840 0.041 Uiso 1 1 calc R . .
C15 C 0.7059(2) 0.1079(2) 0.59333(8) 0.0254(5) Uani 1 1 d . . .
C9 C 0.6795(3) 0.2703(3) 0.66720(9) 0.0375(6) Uani 1 1 d . . .
H9 H 0.7192 0.3513 0.6766 0.045 Uiso 1 1 calc R . .
C10 C 0.7675(3) 0.1902(2) 0.63152(8) 0.0292(5) Uani 1 1 d . . .
C11 C 0.9203(3) 0.1902(2) 0.63707(9) 0.0347(6) Uani 1 1 d . . .
H11 H 0.9652 0.2481 0.6615 0.042 Uiso 1 1 calc R . .
C13 C 0.9426(3) 0.0224(2) 0.57180(9) 0.0339(6) Uani 1 1 d . . .
H13 H 1.0018 -0.0368 0.5525 0.041 Uiso 1 1 calc R . .
C8 C 0.5476(3) 0.2406(3) 0.68810(9) 0.0390(6) Uani 1 1 d . . .
H8 H 0.5079 0.3001 0.7131 0.047 Uiso 1 1 calc R . .
C1 C 0.4866(2) 0.1754(2) 0.54189(8) 0.0262(5) Uani 1 1 d . . .
C12 C 1.0071(2) 0.1071(2) 0.60743(8) 0.0347(6) Uani 1 1 d . . .
H12 H 1.1106 0.1084 0.6116 0.042 Uiso 1 1 calc R . .
C6 C 0.3621(3) 0.0804(3) 0.71644(9) 0.0449(7) Uani 1 1 d . . .
H6 H 0.3573 0.1214 0.7505 0.054 Uiso 1 1 calc R . .
C4 C 0.2791(3) -0.0858(3) 0.65758(10) 0.0441(7) Uani 1 1 d . . .
H4 H 0.2191 -0.1585 0.6511 0.053 Uiso 1 1 calc R . .
C5 C 0.2749(3) -0.0240(3) 0.70703(10) 0.0491(8) Uani 1 1 d . . .
H5 H 0.2112 -0.0542 0.7345 0.059 Uiso 1 1 calc R . .
H1N H 0.537(3) 0.274(3) 0.4809(10) 0.046(8) Uiso 1 1 d . . .
H2N H 0.678(3) 0.224(3) 0.5067(11) 0.055(9) Uiso 1 1 d . . .

loop_
_atom_site_aniso_label
_atom_site_aniso_U_11
_atom_site_aniso_U_22
_atom_site_aniso_U_33
_atom_site_aniso_U_23
_atom_site_aniso_U_13
_atom_site_aniso_U_12
O1 0.0244(8) 0.0486(11) 0.0304(8) 0.0094(8) -0.0026(7) 0.0021(8)
N2 0.0232(9) 0.0344(11) 0.0193(9) 0.0026(8) -0.0012(8) 0.0007(9)
N1 0.0269(10) 0.0415(13) 0.0264(10) 0.0098(9) -0.0002(10) 0.0006(10)
C2 0.0251(11) 0.0351(13) 0.0246(11) 0.0065(9) 0.0013(10) 0.0091(10)
C7 0.0291(12) 0.0480(15) 0.0224(11) 0.0043(10) 0.0002(10) 0.0116(12)
C14 0.0323(13) 0.0335(13) 0.0247(11) 0.0043(10) -0.0005(11) 0.0009(11)
C3 0.0300(12) 0.0357(14) 0.0363(12) 0.0066(10) 0.0048(11) 0.0050(11)
C15 0.0242(11) 0.0295(13) 0.0223(10) 0.0053(9) -0.0013(10) 0.0006(10)
C9 0.0412(14) 0.0389(14) 0.0324(12) -0.0061(11) -0.0093(12) 0.0034(12)
C10 0.0318(12) 0.0324(13) 0.0235(11) 0.0040(9) -0.0022(11) 0.0019(11)
C11 0.0346(12) 0.0425(15) 0.0269(12) 0.0076(11) -0.0086(11) -0.0048(12)
C13 0.0292(13) 0.0368(14) 0.0358(13) 0.0080(11) 0.0055(11) 0.0054(11)
C8 0.0378(14) 0.0537(17) 0.0255(12) -0.0104(11) -0.0033(12) 0.0127(13)
C1 0.0288(12) 0.0263(12) 0.0235(11) -0.0013(9) -0.0024(10) -0.0018(10)
C12 0.0253(12) 0.0446(15) 0.0342(12) 0.0160(11) -0.0007(11) 0.0001(12)
C6 0.0378(14) 0.074(2) 0.0231(12) 0.0066(12) 0.0013(12) 0.0118(16)
C4 0.0318(13) 0.0488(17) 0.0517(16) 0.0196(13) 0.0050(13) 0.0027(13)
C5 0.0350(15) 0.073(2) 0.0397(15) 0.0284(15) 0.0070(13) 0.0062(15)

loop_
_atom_type_symbol
_atom_type_description
_atom_type_scat_dispersion_real
_atom_type_scat_dispersion_imag
_atom_type_scat_source
C C 0.0181 0.0091 'International Tables Vol C Tables 4.2.6.8 and 6.1.1.4'
H H 0.0000 0.0000 'International Tables Vol C Tables 4.2.6.8 and 6.1.1.4'
N N 0.0311 0.0180 'International Tables Vol C Tables 4.2.6.8 and 6.1.1.4'
O O 0.0492 0.0322 'International Tables Vol C Tables 4.2.6.8 and 6.1.1.4'

loop_
_geom_angle_atom_site_label_1
_geom_angle_atom_site_label_2
_geom_angle_atom_site_label_3
_geom_angle
_geom_angle_site_symmetry_1
_geom_angle_site_symmetry_3
_geom_angle_publ_flag
C1 N2 C15 123.54(19) . . ?
C1 N2 C2 118.80(18) . . ?
C15 N2 C2 117.04(17) . . ?
C1 N1 H1N 114.0(17) . . ?
C1 N1 H2N 125.5(19) . . ?
H1N N1 H2N 118(3) . . ?
C3 C2 C7 121.9(2) . . ?
C3 C2 N2 119.4(2) . . ?
C7 C2 N2 118.7(2) . . ?
C2 C7 C6 116.1(2) . . ?
C2 C7 C8 123.6(2) . . ?
C6 C7 C8 120.3(2) . . ?
C15 C14 C13 119.4(2) . . ?
C15 C14 H14 120.3 . . ?
C13 C14 H14 120.3 . . ?
C2 C3 C4 120.7(2) . . ?
C2 C3 H3 119.7 . . ?
C4 C3 H3 119.7 . . ?
C14 C15 C10 121.4(2) . . ?
C14 C15 N2 120.1(2) . . ?
C10 C15 N2 118.5(2) . . ?
C8 C9 C10 126.4(2) . . ?
C8 C9 H9 116.8 . . ?
C10 C9 H9 116.8 . . ?
C15 C10 C11 117.8(2) . . ?
C15 C10 C9 122.9(2) . . ?
C11 C10 C9 119.2(2) . . ?
C12 C11 C10 121.1(2) . . ?
C12 C11 H11 119.5 . . ?
C10 C11 H11 119.5 . . ?
C12 C13 C14 120.4(2) . . ?
C12 C13 H13 119.8 . . ?
C14 C13 H13 119.8 . . ?
C9 C8 C7 127.6(2) . . ?
C9 C8 H8 116.2 . . ?
C7 C8 H8 116.2 . . ?
O1 C1 N1 122.3(2) . . ?
O1 C1 N2 121.4(2) . . ?
N1 C1 N2 116.3(2) . . ?
C13 C12 C11 119.9(2) . . ?
C13 C12 H12 120.1 . . ?
C11 C12 H12 120.1 . . ?
C5 C6 C7 122.0(2) . . ?
C5 C6 H6 119.0 . . ?
C7 C6 H6 119.0 . . ?
C3 C4 C5 119.1(3) . . ?
C3 C4 H4 120.5 . . ?
C5 C4 H4 120.5 . . ?
C6 C5 C4 120.3(2) . . ?
C6 C5 H5 119.8 . . ?
C4 C5 H5 119.8 . . ?

loop_
_geom_bond_atom_site_label_1
_geom_bond_atom_site_label_2
_geom_bond_distance
_geom_bond_site_symmetry_2
_geom_bond_publ_flag
O1 C1 1.233(3) . ?
N2 C1 1.374(3) . ?
N2 C15 1.437(3) . ?
N2 C2 1.437(3) . ?
N1 C1 1.348(3) . ?
N1 H1N 0.88(3) . ?
N1 H2N 0.91(3) . ?
C2 C3 1.372(3) . ?
C2 C7 1.405(3) . ?
C7 C6 1.415(3) . ?
C7 C8 1.448(4) . ?
C14 C15 1.388(3) . ?
C14 C13 1.390(3) . ?
C14 H14 0.9500 . ?
C3 C4 1.386(3) . ?
C3 H3 0.9500 . ?
C15 C10 1.398(3) . ?
C9 C8 1.347(3) . ?
C9 C10 1.459(3) . ?
C9 H9 0.9500 . ?
C10 C11 1.401(3) . ?
C11 C12 1.387(3) . ?
C11 H11 0.9500 . ?
C13 C12 1.383(3) . ?
C13 H13 0.9500 . ?
C8 H8 0.9500 . ?
C12 H12 0.9500 . ?
C6 C5 1.370(4) . ?
C6 H6 0.9500 . ?
C4 C5 1.388(4) . ?
C4 H4 0.9500 . ?
C5 H5 0.9500 . ?

loop_
_geom_torsion_atom_site_label_1
_geom_torsion_atom_site_label_2
_geom_torsion_atom_site_label_3
_geom_torsion_atom_site_label_4
_geom_torsion
_geom_torsion_site_symmetry_1
_geom_torsion_site_symmetry_2
_geom_torsion_site_symmetry_3
_geom_torsion_site_symmetry_4
_geom_torsion_publ_flag
C1 N2 C2 C3 72.9(3) . . . . ?
C15 N2 C2 C3 -115.9(2) . . . . ?
C1 N2 C2 C7 -107.1(2) . . . . ?
C15 N2 C2 C7 64.2(3) . . . . ?
C3 C2 C7 C6 -2.1(3) . . . . ?
N2 C2 C7 C6 177.8(2) . . . . ?
C3 C2 C7 C8 -179.6(2) . . . . ?
N2 C2 C7 C8 0.3(3) . . . . ?
C7 C2 C3 C4 1.7(3) . . . . ?
N2 C2 C3 C4 -178.2(2) . . . . ?
C13 C14 C15 C10 -1.5(3) . . . . ?
C13 C14 C15 N2 178.1(2) . . . . ?
C1 N2 C15 C14 -78.9(3) . . . . ?
C2 N2 C15 C14 110.3(2) . . . . ?
C1 N2 C15 C10 100.7(2) . . . . ?
C2 N2 C15 C10 -70.1(3) . . . . ?
C14 C15 C10 C11 3.7(3) . . . . ?
N2 C15 C10 C11 -175.9(2) . . . . ?
C14 C15 C10 C9 -173.1(2) . . . . ?
N2 C15 C10 C9 7.3(3) . . . . ?
C8 C9 C10 C15 33.7(4) . . . . ?
C8 C9 C10 C11 -143.1(3) . . . . ?
C15 C10 C11 C12 -2.9(3) . . . . ?
C9 C10 C11 C12 174.0(2) . . . . ?
C15 C14 C13 C12 -1.7(4) . . . . ?
C10 C9 C8 C7 -5.1(4) . . . . ?
C2 C7 C8 C9 -31.3(4) . . . . ?
C6 C7 C8 C9 151.4(3) . . . . ?
C15 N2 C1 O1 -173.9(2) . . . . ?
C2 N2 C1 O1 -3.2(3) . . . . ?
C15 N2 C1 N1 7.3(3) . . . . ?
C2 N2 C1 N1 178.0(2) . . . . ?
C14 C13 C12 C11 2.5(3) . . . . ?
C10 C11 C12 C13 -0.1(3) . . . . ?
C2 C7 C6 C5 1.4(4) . . . . ?
C8 C7 C6 C5 178.9(2) . . . . ?
C2 C3 C4 C5 -0.4(4) . . . . ?
C7 C6 C5 C4 -0.2(4) . . . . ?
C3 C4 C5 C6 -0.3(4) . . . . ?

loop_
_cod_related_entry_id
_cod_related_entry_database
_cod_related_entry_code
1 ChemSpider 2457
